data_7036367
loop_
_publ_author_name
'Pla, Daniel'
'Sadek, Omar'
'Cadet, Sarah'
'Mestre-Voegtl\'e, B\'eatrice'
'Gras, Emmanuel'

_publ_section_title
;
 Naphthylaminoborane: from structural switches to frustrated Lewis pair
 reactivity.
;
_journal_issue 42
_journal_name_full 'Dalton transactions (Cambridge, England : 2003)'
_journal_page_first 18340
_journal_page_last 18346
_journal_paper_doi 10.1039/c5dt02659h
_journal_volume 44
_journal_year 2015
_chemical_compound_source 'synthesis as described'
_chemical_formula_moiety 'C23 H26 B N O, C18 H23 B O'
_chemical_formula_sum 'C41 H49 B2 N O2'
_chemical_formula_weight 609.43
_chemical_name_systematic N,N-Dimethyl-6-(hydroxymesitylboryl)-1,2-dihydroacenaphthylen-5-amine
_chemical_properties_physical Moisture-sensitive
_space_group_IT_number 14
_symmetry_cell_setting monoclinic
_symmetry_Int_Tables_number 14
_symmetry_space_group_name_Hall '-P 2yn'
_symmetry_space_group_name_H-M 'P 1 21/n 1'
_atom_sites_solution_hydrogens geom
_atom_sites_solution_primary direct
_atom_sites_solution_secondary difmap
_audit_update_record
;
2015-05-27 deposited with the CCDC.
2015-09-02 downloaded from the CCDC.
;
_cell_angle_alpha 90
_cell_angle_beta 97.774(6)
_cell_angle_gamma 90
_cell_formula_units_Z 4
_cell_length_a 10.4501(8)
_cell_length_b 29.6982(17)
_cell_length_c 11.6740(6)
_cell_measurement_reflns_used 13020
_cell_measurement_temperature 193(2)
_cell_measurement_theta_max 29.421
_cell_measurement_theta_min 3.145
_cell_measurement_wavelength 0.71073
_cell_volume 3589.7(4)
_computing_cell_refinement
;
CrysAlisPro, Agilent Technologies,
Version 1.171.37.31 (release 14-01-2014 CrysAlis171 .NET)
(compiled Jan 14 2014,18:38:05)
;
_computing_data_collection
;
CrysAlisPro, Agilent Technologies,
Version 1.171.37.31 (release 14-01-2014 CrysAlis171 .NET)
(compiled Jan 14 2014,18:38:05)
;
_computing_data_reduction
;
CrysAlisPro, Agilent Technologies,
Version 1.171.37.31 (release 14-01-2014 CrysAlis171 .NET)
(compiled Jan 14 2014,18:38:05)
;
_computing_molecular_graphics 'Ortep-3 for Windows (Farrugia, 1997)'
_computing_publication_material 'WinGX publication routines (Farrugia, 1999)'
_computing_structure_refinement 'SHELXL-97 (Sheldrick, 2008)'
_computing_structure_solution 'SIR92 (Giacovazzo et al, 1993)'
_diffrn_ambient_temperature 193(2)
_diffrn_detector 'CCD plate'
_diffrn_detector_type Eos
_diffrn_measured_fraction_theta_full 0.996
_diffrn_measured_fraction_theta_max 0.996
_diffrn_measurement_device 'four-circle diffractometer'
_diffrn_measurement_device_type 'Xcalibur, Eos, Gemini ultra'
_diffrn_measurement_method \w-\f
_diffrn_radiation_monochromator graphite
_diffrn_radiation_probe x-ray
_diffrn_radiation_type MoK\a
_diffrn_radiation_wavelength 0.71073
_diffrn_reflns_av_R_equivalents 0.0422
_diffrn_reflns_av_unetI/netI 0.0273
_diffrn_reflns_limit_h_max 13
_diffrn_reflns_limit_h_min -13
_diffrn_reflns_limit_k_max 38
_diffrn_reflns_limit_k_min -37
_diffrn_reflns_limit_l_max 15
_diffrn_reflns_limit_l_min -15
_diffrn_reflns_number 60154
_diffrn_reflns_theta_full 27.48
_diffrn_reflns_theta_max 27.48
_diffrn_reflns_theta_min 3.13
_diffrn_source 'Enhance (Mo) X-ray Source'
_exptl_absorpt_coefficient_mu 0.067
_exptl_absorpt_correction_T_max 1.0
_exptl_absorpt_correction_T_min 0.89751
_exptl_absorpt_correction_type multi-scan
_exptl_absorpt_process_details
;
        CrysAlisPro, Agilent Technologies,
Version 1.171.37.31 (release 14-01-2014 CrysAlis171 .NET)
(compiled Jan 14 2014,18:38:05)
Empirical absorption correction using spherical harmonics,
 implemented in SCALE3 ABSPACK scaling algorithm.
;
_exptl_crystal_colour yellow
_exptl_crystal_density_diffrn 1.128
_exptl_crystal_density_method 'not measured'
_exptl_crystal_description block
_exptl_crystal_F_000 1312
_exptl_crystal_recrystallization_method 'Re-crystallisation from solvent: heptane'
_exptl_crystal_size_max 0.2
_exptl_crystal_size_mid 0.18
_exptl_crystal_size_min 0.12
_refine_diff_density_max 0.306
_refine_diff_density_min -0.2
_refine_diff_density_rms 0.04
_refine_ls_extinction_method none
_refine_ls_goodness_of_fit_ref 1.063
_refine_ls_hydrogen_treatment mixed
_refine_ls_matrix_type full
_refine_ls_number_parameters 432
_refine_ls_number_reflns 8202
_refine_ls_number_restraints 2
_refine_ls_restrained_S_all 1.063
_refine_ls_R_factor_all 0.0764
_refine_ls_R_factor_gt 0.0562
_refine_ls_shift/su_max 0.028
_refine_ls_shift/su_mean 0
_refine_ls_structure_factor_coef Fsqd
_refine_ls_weighting_details 'calc w=1/[\s^2^(Fo^2^)+(0.0393P)^2^+2.2305P] where P=(Fo^2^+2Fc^2^)/3'
_refine_ls_weighting_scheme calc
_refine_ls_wR_factor_gt 0.1225
_refine_ls_wR_factor_ref 0.1335
_reflns_number_gt 6281
_reflns_number_total 8202
_reflns_threshold_expression >2sigma(I)
_cod_data_source_file c5dt02659h2.cif
_cod_data_source_block DP-II-162-BMesOH
_cod_depositor_comments 'Adding full bibliography for 7036360--7036367.cif.'
_cod_original_sg_symbol_H-M 'P 21/n'
_cod_database_code 7036367

loop_
_symmetry_equiv_pos_as_xyz
'x, y, z'
'-x+1/2, y+1/2, -z+1/2'
'-x, -y, -z'
'x-1/2, -y-1/2, z-1/2'

loop_
_atom_site_label
_atom_site_type_symbol
_atom_site_fract_x
_atom_site_fract_y
_atom_site_fract_z
_atom_site_U_iso_or_equiv
_atom_site_adp_type
_atom_site_occupancy
_atom_site_symmetry_multiplicity
_atom_site_calc_flag
_atom_site_refinement_flags
C22 C 1.0186(2) 0.24302(8) -0.0591(2) 0.0583(6) Uani 1 1 d .
H22A H 1.0945 0.2298 -0.0873 0.087 Uiso 1 1 calc R
H22B H 1.0457 0.2683 -0.0074 0.087 Uiso 1 1 calc R
H22C H 0.9582 0.2538 -0.1249 0.087 Uiso 1 1 calc R
C1 C 1.0036(2) 0.04943(7) 0.65696(16) 0.0427(5) Uani 1 1 d .
H1A H 0.997 0.0731 0.7156 0.051 Uiso 1 1 calc R
H1B H 1.095 0.0399 0.6616 0.051 Uiso 1 1 calc R
C2 C 0.9161(2) 0.00892(7) 0.67617(16) 0.0436(5) Uani 1 1 d .
H2A H 0.9677 -0.019 0.6894 0.052 Uiso 1 1 calc R
H2B H 0.8698 0.0142 0.7435 0.052 Uiso 1 1 calc R
C3 C 0.7253(2) -0.02407(6) 0.53180(16) 0.0414(4) Uani 1 1 d .
H3 H 0.7056 -0.0476 0.5819 0.05 Uiso 1 1 calc R
C4 C 0.65482(19) -0.01932(6) 0.42112(16) 0.0389(4) Uani 1 1 d .
H4 H 0.5876 -0.0402 0.3972 0.047 Uiso 1 1 calc R
C5 C 0.67938(17) 0.01448(5) 0.34548(14) 0.0296(4) Uani 1 1 d .
C6 C 0.82151(16) 0.08416(5) 0.31053(14) 0.0277(3) Uani 1 1 d .
C7 C 0.92759(17) 0.10848(6) 0.36196(15) 0.0340(4) Uani 1 1 d .
H7 H 0.9573 0.1325 0.3187 0.041 Uiso 1 1 calc R
C8 C 0.99484(18) 0.10042(6) 0.47336(16) 0.0382(4) Uani 1 1 d .
H8 H 1.0671 0.1184 0.503 0.046 Uiso 1 1 calc R
C9 C 0.82193(19) 0.00554(6) 0.56587(15) 0.0352(4) Uani 1 1 d .
C10 C 0.77964(16) 0.04679(5) 0.37693(13) 0.0264(3) Uani 1 1 d .
C11 C 0.95376(17) 0.06645(6) 0.53696(14) 0.0327(4) Uani 1 1 d .
C12 C 0.84843(16) 0.03990(5) 0.48885(14) 0.0286(3) Uani 1 1 d .
C13 C 0.6719(2) -0.01262(8) 0.15069(18) 0.0514(5) Uani 1 1 d .
H13A H 0.7618 -0.0029 0.1531 0.077 Uiso 1 1 calc R
H13B H 0.627 -0.0094 0.0718 0.077 Uiso 1 1 calc R
H13C H 0.6698 -0.0442 0.1744 0.077 Uiso 1 1 calc R
C14 C 0.47026(19) 0.00296(7) 0.22332(19) 0.0471(5) Uani 1 1 d .
H14A H 0.4629 -0.0297 0.233 0.071 Uiso 1 1 calc R
H14B H 0.4246 0.0118 0.1478 0.071 Uiso 1 1 calc R
H14C H 0.432 0.0184 0.2846 0.071 Uiso 1 1 calc R
C15 C 0.82849(16) 0.14172(6) 0.12559(14) 0.0311(4) Uani 1 1 d .
C16 C 0.81035(17) 0.18773(6) 0.14597(16) 0.0347(4) Uani 1 1 d .
C17 C 0.87338(18) 0.21976(6) 0.08654(17) 0.0396(4) Uani 1 1 d .
H17 H 0.8613 0.2508 0.1018 0.048 Uiso 1 1 calc R
C18 C 0.95311(18) 0.20771(7) 0.00596(17) 0.0409(4) Uani 1 1 d .
C19 C 0.96877(18) 0.16219(7) -0.01492(17) 0.0420(5) Uani 1 1 d .
H19 H 1.022 0.1533 -0.0707 0.05 Uiso 1 1 calc R
C20 C 0.90854(18) 0.12917(6) 0.04371(16) 0.0371(4) Uani 1 1 d .
C21 C 0.7223(2) 0.20296(7) 0.23055(18) 0.0454(5) Uani 1 1 d .
H21A H 0.6332 0.2042 0.1916 0.068 Uiso 1 1 calc R
H21B H 0.7488 0.2329 0.26 0.068 Uiso 1 1 calc R
H21C H 0.7276 0.1816 0.2951 0.068 Uiso 1 1 calc R
C23 C 0.9291(2) 0.07998(7) 0.0185(2) 0.0552(6) Uani 1 1 d .
H23A H 0.9911 0.0772 -0.0371 0.083 Uiso 1 1 calc R
H23B H 0.8468 0.0664 -0.0141 0.083 Uiso 1 1 calc R
H23C H 0.9629 0.0644 0.0902 0.083 Uiso 1 1 calc R
C24 C 0.48161(16) 0.13573(5) -0.27547(14) 0.0276(3) Uani 1 1 d .
C25 C 0.36297(17) 0.14829(6) -0.33882(14) 0.0304(4) Uani 1 1 d .
C26 C 0.34731(18) 0.14759(6) -0.45949(15) 0.0355(4) Uani 1 1 d .
H26 H 0.2666 0.1564 -0.5009 0.043 Uiso 1 1 calc R
C27 C 0.4459(2) 0.13448(6) -0.52070(15) 0.0390(4) Uani 1 1 d .
C28 C 0.56194(19) 0.12201(6) -0.45858(16) 0.0378(4) Uani 1 1 d .
H28 H 0.6304 0.1128 -0.4992 0.045 Uiso 1 1 calc R
C29 C 0.58226(17) 0.12242(5) -0.33815(15) 0.0314(4) Uani 1 1 d .
C30 C 0.24804(18) 0.16153(7) -0.28010(16) 0.0400(4) Uani 1 1 d .
H30A H 0.1814 0.175 -0.337 0.06 Uiso 1 1 calc R
H30B H 0.2752 0.1834 -0.2189 0.06 Uiso 1 1 calc R
H30C H 0.213 0.1347 -0.2464 0.06 Uiso 1 1 calc R
C31 C 0.4257(3) 0.13421(8) -0.65163(16) 0.0550(6) Uani 1 1 d .
H31A H 0.4448 0.1641 -0.6803 0.082 Uiso 1 1 calc R
H31B H 0.3358 0.1263 -0.6796 0.082 Uiso 1 1 calc R
H31C H 0.4834 0.112 -0.6797 0.082 Uiso 1 1 calc R
C32 C 0.71382(18) 0.10927(6) -0.27807(17) 0.0394(4) Uani 1 1 d .
H32A H 0.7089 0.0795 -0.2426 0.059 Uiso 1 1 calc R
H32B H 0.7429 0.1315 -0.2181 0.059 Uiso 1 1 calc R
H32C H 0.7752 0.1083 -0.3345 0.059 Uiso 1 1 calc R
C33 C 0.47282(15) 0.17906(6) -0.06486(13) 0.0268(3) Uani 1 1 d .
C34 C 0.52515(16) 0.22177(6) -0.08203(14) 0.0296(4) Uani 1 1 d .
C35 C 0.48936(18) 0.25872(6) -0.02049(15) 0.0346(4) Uani 1 1 d .
H35 H 0.5263 0.2873 -0.0325 0.042 Uiso 1 1 calc R
C36 C 0.40123(18) 0.25511(6) 0.05802(16) 0.0367(4) Uani 1 1 d .
C37 C 0.35067(17) 0.21291(6) 0.07541(15) 0.0348(4) Uani 1 1 d .
H37 H 0.2906 0.2098 0.1292 0.042 Uiso 1 1 calc R
C38 C 0.38505(16) 0.17503(6) 0.01660(14) 0.0296(4) Uani 1 1 d .
C39 C 0.62150(19) 0.22852(6) -0.16602(16) 0.0389(4) Uani 1 1 d .
H39A H 0.6522 0.2597 -0.1616 0.058 Uiso 1 1 calc R
H39B H 0.58 0.2221 -0.2447 0.058 Uiso 1 1 calc R
H39C H 0.6948 0.2081 -0.1463 0.058 Uiso 1 1 calc R
C40 C 0.3608(2) 0.29610(7) 0.1204(2) 0.0525(5) Uani 1 1 d .
H40A H 0.301 0.2871 0.174 0.079 Uiso 1 1 calc R
H40B H 0.3179 0.3176 0.064 0.079 Uiso 1 1 calc R
H40C H 0.4372 0.3103 0.1636 0.079 Uiso 1 1 calc R
C41 C 0.32432(18) 0.13029(6) 0.03967(16) 0.0375(4) Uani 1 1 d .
H41A H 0.3883 0.1112 0.0859 0.056 Uiso 1 1 calc R
H41B H 0.2945 0.1153 -0.0339 0.056 Uiso 1 1 calc R
H41C H 0.2508 0.1353 0.0821 0.056 Uiso 1 1 calc R
B1 B 0.75714(19) 0.10447(6) 0.19048(16) 0.0295(4) Uani 1 1 d .
B2 B 0.50642(18) 0.13692(6) -0.13821(16) 0.0273(4) Uani 1 1 d .
N1 N 0.60737(14) 0.01539(5) 0.23019(12) 0.0328(3) Uani 1 1 d .
O1 O 0.63900(13) 0.09167(4) 0.14062(11) 0.0387(3) Uani 1 1 d D
H1 H 0.619(3) 0.0677(6) 0.174(2) 0.086 Uiso 1 1 d D
O2 O 0.55902(13) 0.09940(4) -0.08675(10) 0.0356(3) Uani 1 1 d D
H2 H 0.584(2) 0.1010(8) -0.0144(9) 0.051 Uiso 1 1 d D

loop_
_atom_site_aniso_label
_atom_site_aniso_U_11
_atom_site_aniso_U_22
_atom_site_aniso_U_33
_atom_site_aniso_U_23
_atom_site_aniso_U_13
_atom_site_aniso_U_12
C22 0.0518(13) 0.0553(14) 0.0697(15) 0.0245(12) 0.0153(12) -0.0061(10)
C1 0.0483(11) 0.0490(11) 0.0287(9) -0.0043(8) -0.0022(8) 0.0184(9)
C2 0.0589(13) 0.0446(11) 0.0276(9) 0.0033(8) 0.0066(8) 0.0209(9)
C3 0.0585(12) 0.0326(9) 0.0360(10) 0.0077(8) 0.0176(9) 0.0033(9)
C4 0.0486(11) 0.0304(9) 0.0398(10) -0.0006(8) 0.0139(9) -0.0064(8)
C5 0.0361(9) 0.0252(8) 0.0284(8) -0.0018(6) 0.0077(7) 0.0019(7)
C6 0.0308(8) 0.0244(8) 0.0281(8) -0.0014(6) 0.0049(7) 0.0026(6)
C7 0.0371(10) 0.0278(8) 0.0363(9) 0.0024(7) 0.0018(7) -0.0014(7)
C8 0.0360(10) 0.0350(10) 0.0408(10) -0.0054(8) -0.0053(8) -0.0010(8)
C9 0.0504(11) 0.0307(9) 0.0263(8) 0.0019(7) 0.0115(8) 0.0139(8)
C10 0.0319(8) 0.0225(8) 0.0253(8) -0.0025(6) 0.0058(6) 0.0049(6)
C11 0.0373(9) 0.0315(9) 0.0280(8) -0.0054(7) -0.0007(7) 0.0117(7)
C12 0.0353(9) 0.0247(8) 0.0265(8) -0.0027(6) 0.0067(7) 0.0083(7)
C13 0.0552(13) 0.0614(14) 0.0370(11) -0.0151(10) 0.0044(9) 0.0031(10)
C14 0.0417(11) 0.0460(12) 0.0528(12) -0.0020(9) 0.0042(9) -0.0110(9)
C15 0.0315(9) 0.0316(9) 0.0296(8) 0.0046(7) 0.0014(7) 0.0009(7)
C16 0.0337(9) 0.0328(9) 0.0369(9) 0.0042(7) 0.0024(7) 0.0009(7)
C17 0.0392(10) 0.0303(9) 0.0483(11) 0.0077(8) 0.0021(8) 0.0004(8)
C18 0.0336(10) 0.0427(11) 0.0455(11) 0.0172(9) 0.0025(8) -0.0027(8)
C19 0.0375(10) 0.0489(11) 0.0417(11) 0.0108(9) 0.0128(8) 0.0042(8)
C20 0.0378(10) 0.0364(10) 0.0379(10) 0.0062(8) 0.0074(8) 0.0035(8)
C21 0.0521(12) 0.0359(10) 0.0505(12) 0.0022(9) 0.0151(10) 0.0049(9)
C23 0.0713(15) 0.0419(12) 0.0581(14) 0.0021(10) 0.0292(12) 0.0104(11)
C24 0.0351(9) 0.0222(8) 0.0265(8) -0.0025(6) 0.0073(7) -0.0021(6)
C25 0.0356(9) 0.0280(8) 0.0279(8) -0.0006(7) 0.0050(7) -0.0035(7)
C26 0.0417(10) 0.0351(9) 0.0287(9) 0.0021(7) 0.0009(7) -0.0072(8)
C27 0.0583(12) 0.0332(9) 0.0271(9) -0.0025(7) 0.0117(8) -0.0127(8)
C28 0.0519(11) 0.0301(9) 0.0353(9) -0.0051(7) 0.0207(9) -0.0056(8)
C29 0.0399(10) 0.0222(8) 0.0342(9) -0.0020(7) 0.0123(7) -0.0018(7)
C30 0.0336(10) 0.0523(12) 0.0333(10) -0.0007(8) 0.0019(8) 0.0045(8)
C31 0.0838(17) 0.0548(13) 0.0280(10) -0.0024(9) 0.0134(10) -0.0164(12)
C32 0.0381(10) 0.0352(10) 0.0482(11) 0.0019(8) 0.0173(9) 0.0039(8)
C33 0.0265(8) 0.0313(8) 0.0220(7) 0.0004(6) 0.0013(6) 0.0024(6)
C34 0.0292(9) 0.0330(9) 0.0265(8) -0.0007(7) 0.0030(7) 0.0015(7)
C35 0.0385(10) 0.0305(9) 0.0352(9) -0.0029(7) 0.0067(8) -0.0009(7)
C36 0.0389(10) 0.0372(10) 0.0344(9) -0.0064(8) 0.0067(8) 0.0067(8)
C37 0.0348(9) 0.0427(10) 0.0286(9) -0.0012(7) 0.0098(7) 0.0048(8)
C38 0.0298(8) 0.0347(9) 0.0240(8) 0.0004(7) 0.0028(7) 0.0025(7)
C39 0.0424(10) 0.0369(10) 0.0401(10) -0.0026(8) 0.0156(8) -0.0052(8)
C40 0.0619(14) 0.0424(11) 0.0573(13) -0.0120(10) 0.0233(11) 0.0061(10)
C41 0.0396(10) 0.0416(10) 0.0330(9) 0.0017(8) 0.0109(8) -0.0027(8)
B1 0.0334(10) 0.0272(9) 0.0281(9) 0.0001(7) 0.0052(8) 0.0039(7)
B2 0.0261(9) 0.0295(9) 0.0265(9) -0.0003(7) 0.0043(7) -0.0014(7)
N1 0.0344(8) 0.0320(8) 0.0319(8) -0.0036(6) 0.0040(6) -0.0043(6)
O1 0.0388(7) 0.0427(7) 0.0331(7) 0.0113(6) -0.0009(5) -0.0054(6)
O2 0.0468(8) 0.0315(6) 0.0276(6) -0.0005(5) 0.0018(6) 0.0047(5)

loop_
_atom_type_symbol
_atom_type_description
_atom_type_scat_dispersion_real
_atom_type_scat_dispersion_imag
_atom_type_scat_source
C C 0.0033 0.0016 'International Tables Vol C Tables 4.2.6.8 and 6.1.1.4'
H H 0 0 'International Tables Vol C Tables 4.2.6.8 and 6.1.1.4'
B B 0.0013 0.0007 'International Tables Vol C Tables 4.2.6.8 and 6.1.1.4'
N N 0.0061 0.0033 'International Tables Vol C Tables 4.2.6.8 and 6.1.1.4'
F F 0.0171 0.0103 'International Tables Vol C Tables 4.2.6.8 and 6.1.1.4'
O O 0.0106 0.006 'International Tables Vol C Tables 4.2.6.8 and 6.1.1.4'

loop_
_geom_angle_atom_site_label_1
_geom_angle_atom_site_label_2
_geom_angle_atom_site_label_3
_geom_angle
C18 C22 H22A 109.5
C18 C22 H22B 109.5
H22A C22 H22B 109.5
C18 C22 H22C 109.5
H22A C22 H22C 109.5
H22B C22 H22C 109.5
C11 C1 C2 104.94(15)
C11 C1 H1A 110.8
C2 C1 H1A 110.8
C11 C1 H1B 110.8
C2 C1 H1B 110.8
H1A C1 H1B 108.8
C9 C2 C1 104.92(15)
C9 C2 H2A 110.8
C1 C2 H2A 110.8
C9 C2 H2B 110.8
C1 C2 H2B 110.8
H2A C2 H2B 108.8
C9 C3 C4 118.74(17)
C9 C3 H3 120.6
C4 C3 H3 120.6
C5 C4 C3 122.71(17)
C5 C4 H4 118.6
C3 C4 H4 118.6
C4 C5 C10 121.00(16)
C4 C5 N1 119.19(15)
C10 C5 N1 119.70(14)
C7 C6 C10 116.50(15)
C7 C6 B1 113.68(15)
C10 C6 B1 129.61(15)
C6 C7 C8 125.33(17)
C6 C7 H7 117.3
C8 C7 H7 117.3
C11 C8 C7 118.37(17)
C11 C8 H8 120.8
C7 C8 H8 120.8
C3 C9 C12 118.93(17)
C3 C9 C2 131.62(17)
C12 C9 C2 109.43(17)
C12 C10 C5 113.69(14)
C12 C10 C6 116.71(15)
C5 C10 C6 129.59(15)
C8 C11 C12 119.11(16)
C8 C11 C1 131.31(17)
C12 C11 C1 109.56(16)
C11 C12 C9 111.15(15)
C11 C12 C10 123.94(16)
C9 C12 C10 124.90(16)
N1 C13 H13A 109.5
N1 C13 H13B 109.5
H13A C13 H13B 109.5
N1 C13 H13C 109.5
H13A C13 H13C 109.5
H13B C13 H13C 109.5
N1 C14 H14A 109.5
N1 C14 H14B 109.5
H14A C14 H14B 109.5
N1 C14 H14C 109.5
H14A C14 H14C 109.5
H14B C14 H14C 109.5
C20 C15 C16 118.71(16)
C20 C15 B1 120.21(15)
C16 C15 B1 121.05(15)
C17 C16 C15 119.73(17)
C17 C16 C21 119.51(17)
C15 C16 C21 120.75(16)
C18 C17 C16 121.98(18)
C18 C17 H17 119
C16 C17 H17 119
C17 C18 C19 117.86(17)
C17 C18 C22 121.12(19)
C19 C18 C22 121.01(19)
C18 C19 C20 121.83(18)
C18 C19 H19 119.1
C20 C19 H19 119.1
C19 C20 C15 119.88(17)
C19 C20 C23 119.90(17)
C15 C20 C23 120.22(16)
C16 C21 H21A 109.5
C16 C21 H21B 109.5
H21A C21 H21B 109.5
C16 C21 H21C 109.5
H21A C21 H21C 109.5
H21B C21 H21C 109.5
C20 C23 H23A 109.5
C20 C23 H23B 109.5
H23A C23 H23B 109.5
C20 C23 H23C 109.5
H23A C23 H23C 109.5
H23B C23 H23C 109.5
C25 C24 C29 117.78(15)
C25 C24 B2 122.48(14)
C29 C24 B2 119.73(15)
C26 C25 C24 120.12(16)
C26 C25 C30 117.97(16)
C24 C25 C30 121.89(15)
C27 C26 C25 122.02(17)
C27 C26 H26 119
C25 C26 H26 119
C28 C27 C26 117.84(16)
C28 C27 C31 121.49(18)
C26 C27 C31 120.67(19)
C27 C28 C29 122.15(17)
C27 C28 H28 118.9
C29 C28 H28 118.9
C28 C29 C24 120.09(17)
C28 C29 C32 118.16(16)
C24 C29 C32 121.74(15)
C25 C30 H30A 109.5
C25 C30 H30B 109.5
H30A C30 H30B 109.5
C25 C30 H30C 109.5
H30A C30 H30C 109.5
H30B C30 H30C 109.5
C27 C31 H31A 109.5
C27 C31 H31B 109.5
H31A C31 H31B 109.5
C27 C31 H31C 109.5
H31A C31 H31C 109.5
H31B C31 H31C 109.5
C29 C32 H32A 109.5
C29 C32 H32B 109.5
H32A C32 H32B 109.5
C29 C32 H32C 109.5
H32A C32 H32C 109.5
H32B C32 H32C 109.5
C34 C33 C38 118.21(15)
C34 C33 B2 121.14(14)
C38 C33 B2 120.60(15)
C35 C34 C33 120.09(15)
C35 C34 C39 118.69(16)
C33 C34 C39 121.22(15)
C36 C35 C34 121.94(17)
C36 C35 H35 119
C34 C35 H35 119
C37 C36 C35 117.81(16)
C37 C36 C40 121.48(17)
C35 C36 C40 120.70(18)
C36 C37 C38 122.04(16)
C36 C37 H37 119
C38 C37 H37 119
C37 C38 C33 119.90(16)
C37 C38 C41 118.71(15)
C33 C38 C41 121.38(15)
C34 C39 H39A 109.5
C34 C39 H39B 109.5
H39A C39 H39B 109.5
C34 C39 H39C 109.5
H39A C39 H39C 109.5
H39B C39 H39C 109.5
C36 C40 H40A 109.5
C36 C40 H40B 109.5
H40A C40 H40B 109.5
C36 C40 H40C 109.5
H40A C40 H40C 109.5
H40B C40 H40C 109.5
C38 C41 H41A 109.5
C38 C41 H41B 109.5
H41A C41 H41B 109.5
C38 C41 H41C 109.5
H41A C41 H41C 109.5
H41B C41 H41C 109.5
O1 B1 C15 117.00(15)
O1 B1 C6 121.88(16)
C15 B1 C6 121.10(15)
O2 B2 C33 121.32(15)
O2 B2 C24 115.62(15)
C33 B2 C24 123.06(14)
C5 N1 C14 115.15(15)
C5 N1 C13 110.44(14)
C14 N1 C13 110.42(15)
B1 O1 H1 107.9(19)
B2 O2 H2 116.5(15)

loop_
_geom_bond_atom_site_label_1
_geom_bond_atom_site_label_2
_geom_bond_distance
C22 C18 1.512(3)
C22 H22A 0.98
C22 H22B 0.98
C22 H22C 0.98
C1 C11 1.514(2)
C1 C2 1.546(3)
C1 H1A 0.99
C1 H1B 0.99
C2 C9 1.514(3)
C2 H2A 0.99
C2 H2B 0.99
C3 C9 1.358(3)
C3 C4 1.405(3)
C3 H3 0.95
C4 C5 1.384(2)
C4 H4 0.95
C5 C10 1.431(2)
C5 N1 1.451(2)
C6 C7 1.390(2)
C6 C10 1.455(2)
C6 B1 1.589(2)
C7 C8 1.412(2)
C7 H7 0.95
C8 C11 1.356(3)
C8 H8 0.95
C9 C12 1.412(2)
C10 C12 1.418(2)
C11 C12 1.408(2)
C13 N1 1.476(2)
C13 H13A 0.98
C13 H13B 0.98
C13 H13C 0.98
C14 N1 1.471(2)
C14 H14A 0.98
C14 H14B 0.98
C14 H14C 0.98
C15 C20 1.403(2)
C15 C16 1.404(2)
C15 B1 1.583(3)
C16 C17 1.394(2)
C16 C21 1.508(3)
C17 C18 1.385(3)
C17 H17 0.95
C18 C19 1.387(3)
C19 C20 1.394(3)
C19 H19 0.95
C20 C23 1.512(3)
C21 H21A 0.98
C21 H21B 0.98
C21 H21C 0.98
C23 H23A 0.98
C23 H23B 0.98
C23 H23C 0.98
C24 C25 1.405(2)
C24 C29 1.416(2)
C24 B2 1.589(2)
C25 C26 1.396(2)
C25 C30 1.513(2)
C26 C27 1.386(3)
C26 H26 0.95
C27 C28 1.377(3)
C27 C31 1.514(3)
C28 C29 1.393(2)
C28 H28 0.95
C29 C32 1.508(3)
C30 H30A 0.98
C30 H30B 0.98
C30 H30C 0.98
C31 H31A 0.98
C31 H31B 0.98
C31 H31C 0.98
C32 H32A 0.98
C32 H32B 0.98
C32 H32C 0.98
C33 C34 1.406(2)
C33 C38 1.413(2)
C33 B2 1.582(2)
C34 C35 1.390(2)
C34 C39 1.511(2)
C35 C36 1.389(2)
C35 H35 0.95
C36 C37 1.386(3)
C36 C40 1.508(3)
C37 C38 1.390(2)
C37 H37 0.95
C38 C41 1.512(2)
C39 H39A 0.98
C39 H39B 0.98
C39 H39C 0.98
C40 H40A 0.98
C40 H40B 0.98
C40 H40C 0.98
C41 H41A 0.98
C41 H41B 0.98
C41 H41C 0.98
B1 O1 1.346(2)
B2 O2 1.348(2)
O1 H1 0.855(10)
O2 H2 0.851(9)
